data_2236399
loop_
_publ_author_name
'Kumar, Mohan'
'Mallesha, L.'
'Sridhar, M. A.'
'Kapoor, Kamini'
'Gupta, Vivek K.'
'Kant, Rajni'

_publ_section_title
;
 <i>N</i>-[2-(5-Bromo-2-morpholin-4-ylpyrimidin-4-ylsulfanyl)-4-methoxyphenyl]-2,4,6-trimethylbenzenesulfonamide
;
_journal_coeditor_code IS5200
_journal_issue 11
_journal_name_full 'Acta Crystallographica Section E'
_journal_page_first o3061
_journal_paper_doi 10.1107/S1600536812040792
_journal_volume 68
_journal_year 2012
_chemical_formula_iupac 'C24 H27 Br N4 O4 S2'
_chemical_formula_moiety 'C24 H27 Br N4 O4 S2'
_chemical_formula_sum 'C24 H27 Br N4 O4 S2'
_chemical_formula_weight 579.53
_chemical_name_systematic
;
<i>N</i>-[2-(5-Bromo-2-morpholin-4-ylpyrimidin-4-ylsulfanyl)-4-methoxyphenyl]-
2,4,6-trimethylbenzenesulfonamide
;
_space_group_IT_number 14
_symmetry_cell_setting monoclinic
_symmetry_space_group_name_Hall '-P 2yn'
_symmetry_space_group_name_H-M 'P 1 21/n 1'
_atom_sites_solution_hydrogens geom
_atom_sites_solution_primary direct
_atom_sites_solution_secondary difmap
_audit_creation_method SHELXL-97
_cell_angle_alpha 90.00
_cell_angle_beta 97.199(4)
_cell_angle_gamma 90.00
_cell_formula_units_Z 4
_cell_length_a 10.2583(4)
_cell_length_b 17.4727(6)
_cell_length_c 14.4375(7)
_cell_measurement_reflns_used 6670
_cell_measurement_temperature 293(2)
_cell_measurement_theta_max 29.0266
_cell_measurement_theta_min 3.6707
_cell_volume 2567.38(18)
_computing_cell_refinement 'CrysAlis PRO (Oxford Diffraction, 2010)'
_computing_data_collection 'CrysAlis PRO  (Oxford Diffraction, 2010)'
_computing_data_reduction 'CrysAlis PRO (Oxford Diffraction, 2010)'
_computing_molecular_graphics 'ORTEP-3 (Farrugia, 1997)'
_computing_publication_material 'PLATON (Spek, 2009)'
_computing_structure_refinement 'SHELXL97 (Sheldrick, 2008)'
_computing_structure_solution 'SHELXS97 (Sheldrick, 2008)'
_diffrn_ambient_temperature 293(2)
_diffrn_detector_area_resol_mean 16.1049
_diffrn_measured_fraction_theta_full 0.997
_diffrn_measured_fraction_theta_max 0.997
_diffrn_measurement_device_type 'Oxford Diffraction Xcalibur Sapphire3'
_diffrn_measurement_method 'omega scan'
_diffrn_radiation_monochromator graphite
_diffrn_radiation_source 'fine-focus sealed tube'
_diffrn_radiation_type MoK\a
_diffrn_radiation_wavelength 0.71073
_diffrn_reflns_av_R_equivalents 0.0450
_diffrn_reflns_av_sigmaI/netI 0.0476
_diffrn_reflns_limit_h_max 12
_diffrn_reflns_limit_h_min -12
_diffrn_reflns_limit_k_max 21
_diffrn_reflns_limit_k_min -21
_diffrn_reflns_limit_l_max 17
_diffrn_reflns_limit_l_min -17
_diffrn_reflns_number 19056
_diffrn_reflns_theta_full 26.00
_diffrn_reflns_theta_max 26.00
_diffrn_reflns_theta_min 3.68
_diffrn_standards_decay_% 0
_diffrn_standards_interval_count 0
_diffrn_standards_interval_time 0
_diffrn_standards_number 0
_exptl_absorpt_coefficient_mu 1.802
_exptl_absorpt_correction_T_max 0.697
_exptl_absorpt_correction_T_min 0.526
_exptl_absorpt_correction_type multi-scan
_exptl_absorpt_process_details '(CrysAlis PRO; Oxford Diffraction, 2010)'
_exptl_crystal_colour brown
_exptl_crystal_density_diffrn 1.499
_exptl_crystal_density_method 'not measured'
_exptl_crystal_description block
_exptl_crystal_F_000 1192
_exptl_crystal_size_max 0.3
_exptl_crystal_size_mid 0.2
_exptl_crystal_size_min 0.2
_refine_diff_density_max 0.305
_refine_diff_density_min -0.392
_refine_ls_extinction_coef 0.0057(4)
_refine_ls_extinction_expression Fc^*^=kFc[1+0.001xFc^2^\l^3^/sin(2\q)]^-1/4^
_refine_ls_extinction_method SHELXL
_refine_ls_goodness_of_fit_ref 1.020
_refine_ls_hydrogen_treatment constr
_refine_ls_matrix_type full
_refine_ls_number_parameters 321
_refine_ls_number_reflns 5023
_refine_ls_number_restraints 0
_refine_ls_restrained_S_all 1.020
_refine_ls_R_factor_all 0.0817
_refine_ls_R_factor_gt 0.0460
_refine_ls_shift/su_max 0.001
_refine_ls_shift/su_mean 0.000
_refine_ls_structure_factor_coef Fsqd
_refine_ls_weighting_details 'calc w=1/[\s^2^(Fo^2^)+(0.0338P)^2^+1.6315P] where P=(Fo^2^+2Fc^2^)/3'
_refine_ls_weighting_scheme calc
_refine_ls_wR_factor_gt 0.0889
_refine_ls_wR_factor_ref 0.1051
_reflns_number_gt 3359
_reflns_number_total 5023
_reflns_threshold_expression >2sigma(I)
_cod_data_source_file is5200.cif
_cod_data_source_block I
_cod_original_sg_symbol_Hall '-P 2yn '
_cod_original_sg_symbol_H-M 'P 21/n'
_cod_database_code 2236399
_cod_database_fobs_code 2236399

loop_
_symmetry_equiv_pos_as_xyz
'x, y, z'
'-x+1/2, y+1/2, -z+1/2'
'-x, -y, -z'
'x-1/2, -y-1/2, z-1/2'

loop_
_atom_site_type_symbol
_atom_site_label
_atom_site_fract_x
_atom_site_fract_y
_atom_site_fract_z
_atom_site_U_iso_or_equiv
_atom_site_adp_type
_atom_site_calc_flag
_atom_site_refinement_flags
_atom_site_occupancy
_atom_site_symmetry_multiplicity
Br Br1 1.02664(4) 0.10295(2) 0.23807(3) 0.07706(19) Uani d . 1 1
S S1 0.50455(9) 0.24940(6) 0.00299(6) 0.0566(3) Uani d . 1 1
S S2 0.74901(8) 0.19238(5) 0.24649(6) 0.0472(2) Uani d . 1 1
N N1 0.5008(2) 0.22120(16) 0.11087(18) 0.0487(7) Uani d . 1 1
H H1 0.4848 0.1739 0.1215 0.058 Uiso calc R 1 1
O O1 0.4808(3) 0.18139(17) -0.05220(17) 0.0788(8) Uani d . 1 1
O O2 0.4152(2) 0.31164(17) -0.01409(18) 0.0774(8) Uani d . 1 1
O O3 0.5639(3) 0.42389(15) 0.41145(19) 0.0704(7) Uani d . 1 1
C C1 0.6672(3) 0.28269(18) -0.0041(2) 0.0430(8) Uani d . 1 1
C C2 0.6972(4) 0.36148(19) -0.0014(2) 0.0508(9) Uani d . 1 1
C C3 0.8256(4) 0.3831(2) -0.0079(2) 0.0562(9) Uani d . 1 1
H H3 0.8455 0.4350 -0.0071 0.067 Uiso calc R 1 1
C C4 0.9252(3) 0.3316(2) -0.0154(2) 0.0535(9) Uani d . 1 1
C C5 0.8941(3) 0.2553(2) -0.0154(2) 0.0527(9) Uani d . 1 1
H H5 0.9608 0.2197 -0.0187 0.063 Uiso calc R 1 1
C C6 0.7666(3) 0.22861(18) -0.0106(2) 0.0460(8) Uani d . 1 1
C C7 0.7498(4) 0.14289(19) -0.0125(3) 0.0681(11) Uani d . 1 1
H H7A 0.7078 0.1274 -0.0727 0.102 Uiso calc R 1 1
H H7B 0.6966 0.1278 0.0346 0.102 Uiso calc R 1 1
H H7C 0.8344 0.1188 -0.0005 0.102 Uiso calc R 1 1
C C8 1.0642(4) 0.3581(3) -0.0207(3) 0.0791(12) Uani d . 1 1
H H8A 1.0826 0.3555 -0.0842 0.119 Uiso calc R 1 1
H H8B 1.1244 0.3257 0.0176 0.119 Uiso calc R 1 1
H H8C 1.0740 0.4100 0.0011 0.119 Uiso calc R 1 1
C C9 0.6004(4) 0.4257(2) 0.0093(3) 0.0787(13) Uani d . 1 1
H H9A 0.5321 0.4249 -0.0427 0.118 Uiso calc R 1 1
H H9B 0.6453 0.4739 0.0110 0.118 Uiso calc R 1 1
H H9C 0.5625 0.4187 0.0662 0.118 Uiso calc R 1 1
C C10 0.5231(3) 0.27276(18) 0.1873(2) 0.0412(7) Uani d . 1 1
C C11 0.4332(3) 0.3308(2) 0.1984(2) 0.0532(9) Uani d . 1 1
H H11 0.3594 0.3360 0.1544 0.064 Uiso calc R 1 1
C C12 0.4508(3) 0.3801(2) 0.2724(3) 0.0553(9) Uani d . 1 1
H H12 0.3902 0.4191 0.2774 0.066 Uiso calc R 1 1
C C13 0.5583(3) 0.3723(2) 0.3399(2) 0.0503(8) Uani d . 1 1
C C14 0.6476(3) 0.31466(18) 0.3324(2) 0.0446(8) Uani d . 1 1
H H14 0.7183 0.3082 0.3787 0.054 Uiso calc R 1 1
C C15 0.6321(3) 0.26588(18) 0.2552(2) 0.0409(7) Uani d . 1 1
C C16 0.8899(3) 0.24701(19) 0.2337(2) 0.0404(7) Uani d . 1 1
N N17 0.8793(2) 0.32166(15) 0.22635(17) 0.0414(6) Uani d . 1 1
C C18 0.9896(3) 0.3618(2) 0.2209(2) 0.0490(8) Uani d . 1 1
N N19 1.1113(3) 0.33241(18) 0.2232(2) 0.0611(8) Uani d . 1 1
C C20 1.1185(3) 0.2570(2) 0.2294(3) 0.0614(10) Uani d . 1 1
H H20 1.2006 0.2341 0.2313 0.074 Uiso calc R 1 1
C C21 1.0110(3) 0.2104(2) 0.2331(2) 0.0504(8) Uani d . 1 1
N N22 0.9747(3) 0.43869(16) 0.2097(2) 0.0575(8) Uani d . 1 1
C C23 0.8513(3) 0.4755(2) 0.2241(3) 0.0623(10) Uani d . 1 1
H H23A 0.7806 0.4382 0.2173 0.075 Uiso calc R 1 1
H H23B 0.8303 0.5154 0.1780 0.075 Uiso calc R 1 1
C C24 0.8650(4) 0.5089(2) 0.3196(3) 0.0726(12) Uani d . 1 1
H H24A 0.7834 0.5335 0.3300 0.087 Uiso calc R 1 1
H H24B 0.8829 0.4685 0.3655 0.087 Uiso calc R 1 1
O O25 0.9689(3) 0.56335(15) 0.3307(2) 0.0848(9) Uani d . 1 1
C C25 0.6630(4) 0.4143(2) 0.4887(3) 0.0773(12) Uani d . 1 1
H H25A 0.6544 0.3647 0.5158 0.116 Uiso calc R 1 1
H H25B 0.6535 0.4531 0.5345 0.116 Uiso calc R 1 1
H H25C 0.7479 0.4187 0.4679 0.116 Uiso calc R 1 1
C C26 1.0905(4) 0.5289(2) 0.3180(3) 0.0808(14) Uani d . 1 1
H H26A 1.1128 0.4909 0.3663 0.097 Uiso calc R 1 1
H H26B 1.1589 0.5676 0.3241 0.097 Uiso calc R 1 1
C C27 1.0850(3) 0.4917(2) 0.2245(3) 0.0679(11) Uani d . 1 1
H H27A 1.0756 0.5306 0.1761 0.082 Uiso calc R 1 1
H H27B 1.1663 0.4643 0.2204 0.082 Uiso calc R 1 1

loop_
_atom_site_aniso_label
_atom_site_aniso_U_11
_atom_site_aniso_U_22
_atom_site_aniso_U_33
_atom_site_aniso_U_12
_atom_site_aniso_U_13
_atom_site_aniso_U_23
Br1 0.0695(3) 0.0623(3) 0.1013(4) 0.0199(2) 0.0181(2) 0.0000(2)
S1 0.0426(5) 0.0840(7) 0.0398(5) -0.0032(5) -0.0080(4) -0.0043(5)
S2 0.0379(4) 0.0491(5) 0.0532(5) -0.0001(4) 0.0004(4) -0.0006(4)
N1 0.0435(16) 0.0588(17) 0.0423(16) -0.0127(14) -0.0004(12) -0.0017(14)
O1 0.0723(18) 0.108(2) 0.0522(16) -0.0252(16) -0.0088(13) -0.0267(16)
O2 0.0485(15) 0.118(2) 0.0611(17) 0.0205(15) -0.0109(12) 0.0180(16)
O3 0.0646(17) 0.0829(18) 0.0653(18) 0.0025(14) 0.0142(14) -0.0251(15)
C1 0.0422(18) 0.056(2) 0.0294(16) 0.0062(16) 0.0000(14) -0.0014(15)
C2 0.062(2) 0.048(2) 0.043(2) 0.0115(17) 0.0059(17) 0.0018(16)
C3 0.072(3) 0.046(2) 0.053(2) -0.0036(19) 0.0172(19) 0.0023(17)
C4 0.056(2) 0.062(2) 0.045(2) -0.0007(19) 0.0162(16) 0.0007(18)
C5 0.053(2) 0.054(2) 0.052(2) 0.0127(17) 0.0136(17) -0.0006(17)
C6 0.057(2) 0.0443(18) 0.0370(18) 0.0048(16) 0.0079(15) -0.0056(15)
C7 0.080(3) 0.050(2) 0.078(3) 0.002(2) 0.024(2) -0.011(2)
C8 0.068(3) 0.090(3) 0.083(3) -0.013(2) 0.024(2) -0.002(2)
C9 0.079(3) 0.061(2) 0.097(3) 0.027(2) 0.014(2) 0.000(2)
C10 0.0296(16) 0.0559(19) 0.0381(17) -0.0055(15) 0.0044(13) 0.0027(16)
C11 0.0321(18) 0.072(2) 0.054(2) 0.0021(17) 0.0027(15) 0.006(2)
C12 0.040(2) 0.067(2) 0.061(2) 0.0101(17) 0.0152(17) -0.003(2)
C13 0.043(2) 0.061(2) 0.049(2) -0.0048(17) 0.0149(16) -0.0064(18)
C14 0.0362(17) 0.062(2) 0.0356(18) -0.0064(16) 0.0027(14) 0.0004(16)
C15 0.0289(16) 0.0535(19) 0.0403(18) -0.0021(14) 0.0043(13) 0.0047(15)
C16 0.0340(17) 0.056(2) 0.0294(16) 0.0019(15) -0.0008(12) -0.0041(15)
N17 0.0294(14) 0.0520(17) 0.0424(15) 0.0012(12) 0.0025(11) -0.0056(13)
C18 0.0378(19) 0.058(2) 0.050(2) 0.0022(17) 0.0043(15) -0.0052(17)
N19 0.0327(16) 0.068(2) 0.084(2) 0.0034(15) 0.0117(15) -0.0023(18)
C20 0.0334(19) 0.074(3) 0.079(3) 0.0102(19) 0.0130(18) -0.001(2)
C21 0.0423(19) 0.058(2) 0.051(2) 0.0100(17) 0.0057(15) -0.0047(17)
N22 0.0324(15) 0.0558(18) 0.085(2) -0.0048(14) 0.0119(14) -0.0099(16)
C23 0.041(2) 0.049(2) 0.096(3) 0.0003(17) 0.007(2) 0.002(2)
C24 0.078(3) 0.054(2) 0.092(3) 0.013(2) 0.033(2) 0.010(2)
O25 0.081(2) 0.0571(17) 0.113(3) 0.0073(16) -0.0002(18) -0.0187(16)
C25 0.079(3) 0.100(3) 0.055(2) -0.021(2) 0.014(2) -0.026(2)
C26 0.065(3) 0.057(2) 0.112(4) -0.005(2) -0.022(3) 0.001(3)
C27 0.040(2) 0.061(2) 0.104(3) -0.0081(18) 0.014(2) 0.008(2)

loop_
_atom_type_symbol
_atom_type_description
_atom_type_scat_dispersion_real
_atom_type_scat_dispersion_imag
_atom_type_scat_source
C C 0.0033 0.0016 'International Tables Vol C Tables 4.2.6.8 and 6.1.1.4'
H H 0.0000 0.0000 'International Tables Vol C Tables 4.2.6.8 and 6.1.1.4'
N N 0.0061 0.0033 'International Tables Vol C Tables 4.2.6.8 and 6.1.1.4'
O O 0.0106 0.0060 'International Tables Vol C Tables 4.2.6.8 and 6.1.1.4'
S S 0.1246 0.1234 'International Tables Vol C Tables 4.2.6.8 and 6.1.1.4'
Br Br -0.2901 2.4595 'International Tables Vol C Tables 4.2.6.8 and 6.1.1.4'

loop_
_geom_angle_atom_site_label_1
_geom_angle_atom_site_label_2
_geom_angle_atom_site_label_3
_geom_angle
O2 S1 O1 118.40(17)
O2 S1 N1 107.62(16)
O1 S1 N1 104.85(16)
O2 S1 C1 109.14(16)
O1 S1 C1 109.49(16)
N1 S1 C1 106.67(13)
C16 S2 C15 100.73(15)
C10 N1 S1 121.8(2)
C10 N1 H1 119.1
S1 N1 H1 119.1
C13 O3 C25 118.3(3)
C6 C1 C2 120.1(3)
C6 C1 S1 118.6(2)
C2 C1 S1 121.3(2)
C3 C2 C1 118.0(3)
C3 C2 C9 116.5(3)
C1 C2 C9 125.5(3)
C4 C3 C2 123.3(3)
C4 C3 H3 118.3
C2 C3 H3 118.3
C5 C4 C3 117.4(3)
C5 C4 C8 121.3(3)
C3 C4 C8 121.3(3)
C4 C5 C6 122.9(3)
C4 C5 H5 118.6
C6 C5 H5 118.6
C5 C6 C1 118.1(3)
C5 C6 C7 115.8(3)
C1 C6 C7 126.0(3)
C6 C7 H7A 109.5
C6 C7 H7B 109.5
H7A C7 H7B 109.5
C6 C7 H7C 109.5
H7A C7 H7C 109.5
H7B C7 H7C 109.5
C4 C8 H8A 109.5
C4 C8 H8B 109.5
H8A C8 H8B 109.5
C4 C8 H8C 109.5
H8A C8 H8C 109.5
H8B C8 H8C 109.5
C2 C9 H9A 109.5
C2 C9 H9B 109.5
H9A C9 H9B 109.5
C2 C9 H9C 109.5
H9A C9 H9C 109.5
H9B C9 H9C 109.5
C11 C10 C15 117.7(3)
C11 C10 N1 120.4(3)
C15 C10 N1 121.9(3)
C12 C11 C10 121.6(3)
C12 C11 H11 119.2
C10 C11 H11 119.2
C11 C12 C13 120.2(3)
C11 C12 H12 119.9
C13 C12 H12 119.9
O3 C13 C14 125.2(3)
O3 C13 C12 115.0(3)
C14 C13 C12 119.8(3)
C13 C14 C15 120.0(3)
C13 C14 H14 120.0
C15 C14 H14 120.0
C14 C15 C10 120.6(3)
C14 C15 S2 119.2(2)
C10 C15 S2 120.1(2)
N17 C16 C21 121.2(3)
N17 C16 S2 119.1(2)
C21 C16 S2 119.6(3)
C16 N17 C18 117.6(3)
N17 C18 N19 125.8(3)
N17 C18 N22 116.2(3)
N19 C18 N22 118.1(3)
C20 N19 C18 115.2(3)
N19 C20 C21 123.6(3)
N19 C20 H20 118.2
C21 C20 H20 118.2
C20 C21 C16 116.5(3)
C20 C21 Br1 121.7(3)
C16 C21 Br1 121.8(3)
C18 N22 C27 122.5(3)
C18 N22 C23 120.3(3)
C27 N22 C23 111.8(3)
N22 C23 C24 108.8(3)
N22 C23 H23A 109.9
C24 C23 H23A 109.9
N22 C23 H23B 109.9
C24 C23 H23B 109.9
H23A C23 H23B 108.3
O25 C24 C23 110.5(3)
O25 C24 H24A 109.6
C23 C24 H24A 109.6
O25 C24 H24B 109.6
C23 C24 H24B 109.6
H24A C24 H24B 108.1
C26 O25 C24 111.1(3)
O3 C25 H25A 109.5
O3 C25 H25B 109.5
H25A C25 H25B 109.5
O3 C25 H25C 109.5
H25A C25 H25C 109.5
H25B C25 H25C 109.5
O25 C26 C27 111.6(3)
O25 C26 H26A 109.3
C27 C26 H26A 109.3
O25 C26 H26B 109.3
C27 C26 H26B 109.3
H26A C26 H26B 108.0
N22 C27 C26 110.5(3)
N22 C27 H27A 109.6
C26 C27 H27A 109.6
N22 C27 H27B 109.6
C26 C27 H27B 109.6
H27A C27 H27B 108.1

loop_
_geom_bond_atom_site_label_1
_geom_bond_atom_site_label_2
_geom_bond_distance
Br1 C21 1.885(3)
S1 O2 1.424(3)
S1 O1 1.434(3)
S1 N1 1.639(3)
S1 C1 1.782(3)
S2 C16 1.761(3)
S2 C15 1.772(3)
N1 C10 1.421(4)
N1 H1 0.8600
O3 C13 1.367(4)
O3 C25 1.421(5)
C1 C6 1.402(4)
C1 C2 1.410(4)
C2 C3 1.385(5)
C2 C9 1.519(5)
C3 C4 1.375(5)
C3 H3 0.9300
C4 C5 1.371(5)
C4 C8 1.511(5)
C5 C6 1.398(5)
C5 H5 0.9300
C6 C7 1.508(4)
C7 H7A 0.9600
C7 H7B 0.9600
C7 H7C 0.9600
C8 H8A 0.9600
C8 H8B 0.9600
C8 H8C 0.9600
C9 H9A 0.9600
C9 H9B 0.9600
C9 H9C 0.9600
C10 C11 1.393(4)
C10 C15 1.396(4)
C11 C12 1.368(5)
C11 H11 0.9300
C12 C13 1.384(5)
C12 H12 0.9300
C13 C14 1.376(4)
C14 C15 1.396(4)
C14 H14 0.9300
C16 N17 1.312(4)
C16 C21 1.399(4)
N17 C18 1.342(4)
C18 N19 1.347(4)
C18 N22 1.359(4)
N19 C20 1.322(4)
C20 C21 1.377(5)
C20 H20 0.9300
N22 C27 1.457(4)
N22 C23 1.458(4)
C23 C24 1.487(5)
C23 H23A 0.9700
C23 H23B 0.9700
C24 O25 1.423(5)
C24 H24A 0.9700
C24 H24B 0.9700
O25 C26 1.417(5)
C25 H25A 0.9600
C25 H25B 0.9600
C25 H25C 0.9600
C26 C27 1.493(6)
C26 H26A 0.9700
C26 H26B 0.9700
C27 H27A 0.9700
C27 H27B 0.9700

loop_
_geom_hbond_atom_site_label_D
_geom_hbond_atom_site_label_H
_geom_hbond_atom_site_label_A
_geom_hbond_site_symmetry_A
_geom_hbond_distance_DH
_geom_hbond_distance_HA
_geom_hbond_distance_DA
_geom_hbond_angle_DHA
_geom_hbond_publ_flag
N1 H1 O25 2_645 0.86 2.09 2.890(4) 155 yes

loop_
_geom_torsion_atom_site_label_1
_geom_torsion_atom_site_label_2
_geom_torsion_atom_site_label_3
_geom_torsion_atom_site_label_4
_geom_torsion
O2 S1 N1 C10 -54.4(3)
O1 S1 N1 C10 178.7(2)
C1 S1 N1 C10 62.6(3)
O2 S1 C1 C6 -165.8(2)
O1 S1 C1 C6 -34.8(3)
N1 S1 C1 C6 78.2(3)
O2 S1 C1 C2 15.5(3)
O1 S1 C1 C2 146.6(3)
N1 S1 C1 C2 -100.5(3)
C6 C1 C2 C3 1.8(5)
S1 C1 C2 C3 -179.6(2)
C6 C1 C2 C9 -177.5(3)
S1 C1 C2 C9 1.2(5)
C1 C2 C3 C4 -1.0(5)
C9 C2 C3 C4 178.3(3)
C2 C3 C4 C5 -0.7(5)
C2 C3 C4 C8 -179.0(3)
C3 C4 C5 C6 1.8(5)
C8 C4 C5 C6 180.0(3)
C4 C5 C6 C1 -1.0(5)
C4 C5 C6 C7 179.3(3)
C2 C1 C6 C5 -0.8(5)
S1 C1 C6 C5 -179.5(2)
C2 C1 C6 C7 178.9(3)
S1 C1 C6 C7 0.2(4)
S1 N1 C10 C11 67.5(4)
S1 N1 C10 C15 -114.8(3)
C15 C10 C11 C12 0.7(5)
N1 C10 C11 C12 178.5(3)
C10 C11 C12 C13 -1.4(5)
C25 O3 C13 C14 -5.5(5)
C25 O3 C13 C12 173.0(3)
C11 C12 C13 O3 -178.6(3)
C11 C12 C13 C14 -0.1(5)
O3 C13 C14 C15 -179.3(3)
C12 C13 C14 C15 2.3(5)
C13 C14 C15 C10 -3.0(5)
C13 C14 C15 S2 179.5(2)
C11 C10 C15 C14 1.5(4)
N1 C10 C15 C14 -176.3(3)
C11 C10 C15 S2 179.0(2)
N1 C10 C15 S2 1.2(4)
C16 S2 C15 C14 -65.8(3)
C16 S2 C15 C10 116.7(3)
C15 S2 C16 N17 -4.9(3)
C15 S2 C16 C21 174.0(3)
C21 C16 N17 C18 -1.8(4)
S2 C16 N17 C18 177.1(2)
C16 N17 C18 N19 -0.7(5)
C16 N17 C18 N22 177.5(3)
N17 C18 N19 C20 1.6(5)
N22 C18 N19 C20 -176.6(3)
C18 N19 C20 C21 0.1(6)
N19 C20 C21 C16 -2.4(5)
N19 C20 C21 Br1 178.1(3)
N17 C16 C21 C20 3.3(5)
S2 C16 C21 C20 -175.6(3)
N17 C16 C21 Br1 -177.2(2)
S2 C16 C21 Br1 3.9(4)
N17 C18 N22 C27 165.2(3)
N19 C18 N22 C27 -16.4(5)
N17 C18 N22 C23 13.2(5)
N19 C18 N22 C23 -168.4(3)
C18 N22 C23 C24 98.4(4)
C27 N22 C23 C24 -56.4(4)
N22 C23 C24 O25 59.2(4)
C23 C24 O25 C26 -60.5(4)
C24 O25 C26 C27 57.3(5)
C18 N22 C27 C26 -100.5(4)
C23 N22 C27 C26 53.6(4)
O25 C26 C27 N22 -53.4(4)

loop_
_cod_related_entry_id
_cod_related_entry_database
_cod_related_entry_code
1 ChemSpider 30658104
